data_7248390
loop_
_publ_author_name
'Sehlangia, Suman'
'Dogra, Surbhi'
'Mondal, Prosenjit'
'Pradeep, Chullikkattil P.'

_publ_section_title
;
 New 8-hydroxy quinoline-polycyclic aromatic hydrocarbon (PAH) conjugates
 and their sulfonated derivatives: effects of sulfonation and PAH size on
 their structural, supramolecular and cytotoxic properties
;
_journal_issue 18
_journal_name_full CrystEngComm
_journal_page_first 2361
_journal_page_last 2372
_journal_paper_doi 10.1039/D4CE00105B
_journal_volume 26
_journal_year 2024
_chemical_formula_moiety 'C37 H28 N2 O3 S'
_chemical_formula_sum 'C37 H28 N2 O3 S'
_chemical_formula_weight 580.712
_space_group_crystal_system triclinic
_space_group_IT_number 2
_space_group_name_Hall '-P 1'
_space_group_name_H-M_alt 'P -1'
_symmetry_Int_Tables_number 2
_atom_sites_solution_primary direct
_audit_creation_date 2021-04-17
_audit_creation_method
;
Olex2 1.3
(compiled 2020.07.31 svn.rc2a77460 for OlexSys, GUI svn.r6145)
;
_audit_update_record
;
2024-01-16 deposited with the CCDC.	2024-04-05 downloaded from the CCDC.
;
_cell_angle_alpha 103.279(5)
_cell_angle_beta 103.085(5)
_cell_angle_gamma 96.474(5)
_cell_formula_units_Z 2
_cell_length_a 10.5913(7)
_cell_length_b 11.8069(7)
_cell_length_c 12.2854(7)
_cell_measurement_reflns_used 3361
_cell_measurement_temperature 293(2)
_cell_measurement_theta_max 66.7430
_cell_measurement_theta_min 3.8970
_cell_volume 1434.23(16)
_computing_cell_refinement 'CrysAlisPro 1.171.38.46 (Rigaku OD, 2015)'
_computing_data_collection 'CrysAlisPro 1.171.38.46 (Rigaku OD, 2015)'
_computing_data_reduction 'CrysAlisPro 1.171.38.46 (Rigaku OD, 2015)'
_computing_molecular_graphics 'Olex2 1.3 (Dolomanov et al., 2009)'
_computing_publication_material 'Olex2 1.3 (Dolomanov et al., 2009)'
_computing_structure_refinement 'olex2.refine 1.3 (Bourhis et al., 2015)'
_computing_structure_solution 'SHELXS  (Sheldrick, 2008)'
_diffrn_ambient_temperature 293(2)
_diffrn_detector 'CCD plate'
_diffrn_detector_area_resol_mean 15.9974
_diffrn_detector_type Eos
_diffrn_measured_fraction_theta_full 0.9886
_diffrn_measured_fraction_theta_max 0.9886
_diffrn_measurement_details
;
List of Runs (angles in degrees, time in seconds):

  # Type    Start    End  Width  t~exp~   \w     \q     \k     \f   Frames
#--------------------------------------------------------------------------
  1  \w    -14.00  58.00   1.00    1.00    --   25.57  70.00 -52.00   72
  2  \w      8.00 109.00   1.00    1.00    --   25.57  77.00  30.00  101
  3  \w     89.00 132.00   1.00    2.00    --   66.78  61.00  60.00   43
  4  \w    108.00 146.00   1.00    2.00    --   66.78 111.00 120.00   38
  5  \w     98.00 178.00   1.00    7.50    --  108.00 138.00  90.00   80
  6  \w     76.00 149.00   1.00    2.00    --   66.78  77.00  90.00   73
  7  \w    116.00 176.00   1.00    7.50    --  108.00 -11.00 120.00   60
  8  \w    115.00 177.00   1.00    7.50    --  108.00 -21.00   0.00   62
  9  \w     99.00 153.00   1.00    7.50    --  108.00 -43.00 120.00   54
 10  \w     87.00 113.00   1.00    7.50    --  108.00-104.00 120.00   26
 11  \w     72.00 143.00   1.00    7.50    --  108.00 -89.00  30.00   71
 12  \w     57.00  97.00   1.00    1.00    --   25.57-178.00 -60.00   40
 13  \w     14.00 114.00   1.00    2.00    --   66.78-111.00 -60.00  100
 14  \w     59.00 136.00   1.00    7.50    --  108.00 -83.00-172.70   77
 15  \w     57.00 105.00   1.00    7.50    --  108.00 -98.00-173.17   48
 16  \w     31.00 146.00   1.00    7.50    --  108.00 -54.00-180.00  115
 17  \w     68.00 128.00   1.00    7.50    --  108.00  43.00  30.00   60
 18  \w     55.00 102.00   1.00    1.00    --   25.57  57.00 150.00   47
 19  \w     41.00  80.00   1.00    2.00    --   66.78  61.00  60.00   39
 20  \w     32.00  72.00   1.00    2.00    --   66.78  77.00  90.00   40
 21  \w     32.00 142.00   1.00    2.00    --   66.78  61.00 150.00  110
 22  \w     57.00 150.00   1.00    2.00    --   66.78 178.00 -30.00   93
 23  \w     34.00 144.00   1.00    2.00    --   66.78  45.00-150.00  110
 24  \w     33.00 143.00   1.00    7.50    --  108.00 -54.00   0.00  110
 25  \w     47.00  73.00   1.00    7.50    --  108.00-104.00 120.00   26
 26  \w     27.00 113.00   1.00    7.50    --  108.00-104.00  30.00   86
 27  \w     31.00  65.00   1.00    7.50    --  108.00 -89.00  30.00   34
 28  \w     31.00  77.00   1.00    7.50    --  108.00 -43.00 120.00   46
 29  \w     32.00 106.00   1.00    7.50    --  108.00 -11.00 120.00   74
 30  \w     23.00 107.00   1.00    7.50    --  108.00 -21.00   0.00   84
 31  \w     27.00  52.00   1.00    7.50    --  108.00 -83.00-172.70   25
 32  \w      9.00  52.00   1.00    1.00    --   25.57  57.00 150.00   43
;
_diffrn_measurement_device 'four-circle diffractometer'
_diffrn_measurement_device_type 'SuperNova, Dual, Cu at zero, Eos'
_diffrn_measurement_method '\w scans'
_diffrn_orient_matrix_type 'CrysAlisPro convention (1999,Acta A55,543-557)'
_diffrn_orient_matrix_UB_11 0.1115610000
_diffrn_orient_matrix_UB_12 -0.0615406000
_diffrn_orient_matrix_UB_13 0.0501539000
_diffrn_orient_matrix_UB_21 0.0659143000
_diffrn_orient_matrix_UB_22 0.1161139000
_diffrn_orient_matrix_UB_23 0.0928552000
_diffrn_orient_matrix_UB_31 -0.0787682000
_diffrn_orient_matrix_UB_32 -0.0355419000
_diffrn_orient_matrix_UB_33 0.0817032000
_diffrn_radiation_monochromator mirror
_diffrn_radiation_probe x-ray
_diffrn_radiation_type 'Cu K\a'
_diffrn_radiation_wavelength 1.54184
_diffrn_reflns_av_R_equivalents 0.0248
_diffrn_reflns_av_unetI/netI 0.0327
_diffrn_reflns_Laue_measured_fraction_full 0.9886
_diffrn_reflns_Laue_measured_fraction_max 0.9886
_diffrn_reflns_limit_h_max 9
_diffrn_reflns_limit_h_min -12
_diffrn_reflns_limit_k_max 13
_diffrn_reflns_limit_k_min -14
_diffrn_reflns_limit_l_max 14
_diffrn_reflns_limit_l_min -11
_diffrn_reflns_number 8716
_diffrn_reflns_point_group_measured_fraction_full 0.9886
_diffrn_reflns_point_group_measured_fraction_max 0.9886
_diffrn_reflns_theta_full 66.8459
_diffrn_reflns_theta_max 66.85
_diffrn_reflns_theta_min 3.91
_diffrn_source 'micro-focus sealed X-ray tube'
_diffrn_source_type 'SuperNova (Cu) X-ray Source'
_exptl_absorpt_coefficient_mu 1.335
_exptl_absorpt_correction_T_max 1.000
_exptl_absorpt_correction_T_min 0.670
_exptl_absorpt_correction_type gaussian
_exptl_absorpt_process_details
;
CrysAlisPro 1.171.38.46 (Rigaku Oxford Diffraction, 2015)
Numerical absorption correction based on gaussian integration over
			a multifaceted crystal model
Empirical absorption correction using spherical harmonics,
 implemented in SCALE3 ABSPACK scaling algorithm.
;
_exptl_crystal_density_diffrn 1.345
_exptl_crystal_description monoclinic
_exptl_crystal_F_000 610.468
_exptl_crystal_size_max 0.198
_exptl_crystal_size_mid 0.175
_exptl_crystal_size_min 0.08
_refine_diff_density_max 0.2341
_refine_diff_density_min -0.3936
_refine_diff_density_rms 0.0509
_refine_ls_d_res_high 0.8385
_refine_ls_d_res_low 11.3164
_refine_ls_goodness_of_fit_ref 1.0575
_refine_ls_hydrogen_treatment constr
_refine_ls_matrix_type full
_refine_ls_number_constraints 52
_refine_ls_number_parameters 390
_refine_ls_number_reflns 5036
_refine_ls_number_restraints 0
_refine_ls_restrained_S_all 1.0575
_refine_ls_R_factor_all 0.0520
_refine_ls_R_factor_gt 0.0415
_refine_ls_shift/su_max 0.0000
_refine_ls_shift/su_mean 0.0000
_refine_ls_structure_factor_coef Fsqd
_refine_ls_weighting_details 'w=1/[\s^2^(Fo^2^)+(0.0567P)^2^+0.2048P] where P=(Fo^2^+2Fc^2^)/3'
_refine_ls_weighting_scheme calc
_refine_ls_wR_factor_gt 0.1079
_refine_ls_wR_factor_ref 0.1172
_reflns_Friedel_coverage 0.0
_reflns_limit_h_max 12
_reflns_limit_h_min -12
_reflns_limit_k_max 13
_reflns_limit_k_min -14
_reflns_limit_l_max 14
_reflns_limit_l_min 0
_reflns_number_gt 4152
_reflns_number_total 5036
_reflns_threshold_expression I>=2u(I)
_cod_data_source_file d4ce00105b2.cif
_cod_data_source_block SY_278_Rt_Cu
_cod_depositor_comments 'Adding full bibliography for 7248386--7248390.cif.'
_cod_original_cell_volume 1434.23(17)
_cod_database_code 7248390
_chemical_oxdiff_formula 'C74  H56  N4  O6  S2  '
_reflns_odcompleteness_completeness 98.42
_reflns_odcompleteness_iscentric 1
_reflns_odcompleteness_theta 66.97
_olex2_refinement_description
;
1. Fixed Uiso
 At 1.2 times of:
  All C(H) groups
 At 1.5 times of:
  All C(H,H,H) groups
2.a Aromatic/amide H refined with riding coordinates:
 C11(H11), C10(H10), C24(H24), C33(H33), C34(H34), C2(H2), C32(H32), C19(H19),
 C7(H7), C14(H14), C3(H3), C23(H23), C5(H5), C27(H27), C21(H21), C22(H22),
 C29(H29), C6(H6), C17(H17), C15(H15), C28(H28), C16(H16)
2.b Idealised Me refined as rotating group:
 C36(H36a,H36b,H36c), C37(H37a,H37b,H37c)
;
_olex2_submission_special_instructions 'No special instructions were received'
_oxdiff_exptl_absorpt_empirical_details
;
Empirical correction (ABSPACK) includes:
- Absorption correction using spherical harmonics
- Frame scaling
;
_oxdiff_exptl_absorpt_empirical_full_max 1.302
_oxdiff_exptl_absorpt_empirical_full_min 0.823

loop_
_space_group_symop_id
_space_group_symop_operation_xyz
1 x,y,z
2 -x,-y,-z

loop_
_atom_site_label
_atom_site_type_symbol
_atom_site_fract_x
_atom_site_fract_y
_atom_site_fract_z
_atom_site_U_iso_or_equiv
_atom_site_adp_type
_atom_site_occupancy
_atom_site_refinement_flags_posn
S1 S 0.81229(4) 0.20685(4) 0.51998(4) 0.05036(14) Uani 1.000000 .
O1 O 0.69617(12) 0.11361(11) 0.52874(11) 0.0471(3) Uani 1.000000 .
N1 N 0.44145(14) 0.15355(12) 0.47402(12) 0.0395(3) Uani 1.000000 .
O3 O 0.89346(15) 0.26440(15) 0.63352(14) 0.0679(4) Uani 1.000000 .
O2 O 0.86818(15) 0.13892(15) 0.43748(15) 0.0662(4) Uani 1.000000 .
N2 N 0.44222(17) 0.43694(16) 0.15835(16) 0.0569(4) Uani 1.000000 .
C12 C 0.08691(16) 0.20163(16) 0.16758(15) 0.0415(4) Uani 1.000000 .
C25 C 0.11398(16) 0.14317(16) 0.06325(15) 0.0423(4) Uani 1.000000 .
C9 C 0.49810(17) 0.15475(14) 0.58541(14) 0.0401(4) Uani 1.000000 .
C30 C 0.58946(17) 0.37185(16) 0.30821(16) 0.0434(4) Uani 1.000000 .
C11 C 0.13818(17) 0.17421(16) 0.27898(15) 0.0436(4) Uani 1.000000 .
H11 H 0.07716(17) 0.15775(16) 0.31949(15) 0.0523(5) Uiso 1.000000 R
C10 C 0.26275(17) 0.17074(16) 0.32704(15) 0.0424(4) Uani 1.000000 .
H10 H 0.32175(17) 0.17383(16) 0.28164(15) 0.0509(4) Uiso 1.000000 R
C8 C 0.63157(18) 0.14178(15) 0.61794(15) 0.0437(4) Uani 1.000000 .
C35 C 0.64456(16) 0.27926(16) 0.34833(15) 0.0418(4) Uani 1.000000 .
C13 C 0.00912(16) 0.29163(17) 0.16791(16) 0.0444(4) Uani 1.000000 .
C1 C 0.31555(17) 0.16241(15) 0.44589(15) 0.0402(4) Uani 1.000000 .
C31 C 0.50014(17) 0.34461(17) 0.19432(16) 0.0461(4) Uani 1.000000 .
C20 C 0.06625(17) 0.17980(18) -0.04056(16) 0.0475(4) Uani 1.000000 .
C24 C 0.18252(18) 0.04531(17) 0.05398(16) 0.0473(4) Uani 1.000000 .
H24 H 0.21288(18) 0.01879(17) 0.11921(16) 0.0567(5) Uiso 1.000000 R
C4 C 0.4298(2) 0.16898(16) 0.67318(16) 0.0475(4) Uani 1.000000 .
C33 C 0.5338(2) 0.14237(18) 0.16484(17) 0.0516(4) Uani 1.000000 .
H33 H 0.5168(2) 0.06669(18) 0.11536(17) 0.0619(5) Uiso 1.000000 R
C34 C 0.61246(18) 0.16293(16) 0.27404(17) 0.0479(4) Uani 1.000000 .
H34 H 0.64497(18) 0.10112(16) 0.29982(17) 0.0575(5) Uiso 1.000000 R
C18 C -0.03612(18) 0.32771(18) 0.06401(17) 0.0503(4) Uani 1.000000 .
C26 C 0.73103(17) 0.31095(17) 0.46220(16) 0.0454(4) Uani 1.000000 .
C2 C 0.23747(19) 0.17085(18) 0.52677(17) 0.0505(4) Uani 1.000000 .
H2 H 0.14804(19) 0.17267(18) 0.50317(17) 0.0606(5) Uiso 1.000000 R
C32 C 0.47780(19) 0.23194(18) 0.12488(16) 0.0512(4) Uani 1.000000 .
H32 H 0.42439(19) 0.21448(18) 0.04972(16) 0.0614(5) Uiso 1.000000 R
C19 C -0.00554(19) 0.27135(19) -0.03698(17) 0.0539(5) Uani 1.000000 .
H19 H -0.03399(19) 0.29571(19) -0.10388(17) 0.0647(6) Uiso 1.000000 R
C7 C 0.6950(2) 0.14580(19) 0.72899(18) 0.0562(5) Uani 1.000000 .
H7 H 0.7823(2) 0.13554(19) 0.74736(18) 0.0675(6) Uiso 1.000000 R
C14 C -0.02352(19) 0.35328(19) 0.26979(18) 0.0542(5) Uani 1.000000 .
H14 H 0.00394(19) 0.33169(19) 0.33842(18) 0.0651(6) Uiso 1.000000 R
C3 C 0.2953(2) 0.17621(19) 0.63883(17) 0.0545(5) Uani 1.000000 .
H3 H 0.2460(2) 0.18468(19) 0.69306(17) 0.0654(6) Uiso 1.000000 R
C23 C 0.20414(19) -0.00971(19) -0.04847(18) 0.0541(5) Uani 1.000000 .
H23 H 0.24879(19) -0.07337(19) -0.05232(18) 0.0650(5) Uiso 1.000000 R
C5 C 0.4972(2) 0.1753(2) 0.78850(17) 0.0615(5) Uani 1.000000 .
H5 H 0.4527(2) 0.1860(2) 0.84623(17) 0.0738(6) Uiso 1.000000 R
C27 C 0.7614(2) 0.42442(18) 0.53062(17) 0.0554(5) Uani 1.000000 .
H27 H 0.8159(2) 0.44173(18) 0.60536(17) 0.0665(6) Uiso 1.000000 R
C21 C 0.0928(2) 0.1197(2) -0.14549(17) 0.0573(5) Uani 1.000000 .
H21 H 0.0636(2) 0.1436(2) -0.21250(17) 0.0688(6) Uiso 1.000000 R
C22 C 0.1597(2) 0.0285(2) -0.14930(18) 0.0598(5) Uani 1.000000 .
H22 H 0.1765(2) -0.0093(2) -0.21846(18) 0.0717(6) Uiso 1.000000 R
C29 C 0.6279(2) 0.48901(17) 0.37937(19) 0.0544(5) Uani 1.000000 .
H29 H 0.5963(2) 0.55005(17) 0.35152(19) 0.0653(5) Uiso 1.000000 R
C6 C 0.6265(2) 0.1657(2) 0.81527(18) 0.0650(6) Uani 1.000000 .
H6 H 0.6703(2) 0.1723(2) 0.89175(18) 0.0780(7) Uiso 1.000000 R
C17 C -0.1095(2) 0.4221(2) 0.0676(2) 0.0679(6) Uani 1.000000 .
H17 H -0.1390(2) 0.4459(2) 0.0006(2) 0.0815(7) Uiso 1.000000 R
C15 C -0.0935(2) 0.4424(2) 0.2684(2) 0.0661(6) Uani 1.000000 .
H15 H -0.1132(2) 0.4808(2) 0.3359(2) 0.0794(7) Uiso 1.000000 R
C28 C 0.7103(2) 0.51452(18) 0.48772(19) 0.0623(5) Uani 1.000000 .
H28 H 0.7326(2) 0.59209(18) 0.53343(19) 0.0748(6) Uiso 1.000000 R
C36 C 0.3846(3) 0.4135(3) 0.0341(2) 0.0760(7) Uani 1.000000 .
H36a H 0.4472(8) 0.3861(19) -0.0069(2) 0.1140(11) Uiso 1.000000 GR
H36b H 0.3070(13) 0.3540(14) 0.0110(4) 0.1140(11) Uiso 1.000000 GR
H36c H 0.362(2) 0.4847(5) 0.0162(3) 0.1140(11) Uiso 1.000000 GR
C16 C -0.1369(3) 0.4775(3) 0.1662(2) 0.0764(7) Uani 1.000000 .
H16 H -0.1845(3) 0.5390(3) 0.1667(2) 0.0917(8) Uiso 1.000000 R
C37 C 0.3514(2) 0.4848(2) 0.2230(3) 0.0768(7) Uani 1.000000 .
H37a H 0.2671(7) 0.4339(11) 0.1941(13) 0.1152(11) Uiso 1.000000 GR
H37b H 0.3855(11) 0.4899(19) 0.3036(4) 0.1152(11) Uiso 1.000000 GR
H37c H 0.3420(17) 0.5622(8) 0.2136(16) 0.1152(11) Uiso 1.000000 GR

loop_
_atom_site_aniso_label
_atom_site_aniso_U_11
_atom_site_aniso_U_22
_atom_site_aniso_U_33
_atom_site_aniso_U_12
_atom_site_aniso_U_13
_atom_site_aniso_U_23
S1 0.0391(2) 0.0568(3) 0.0518(3) 0.00986(19) 0.00325(18) 0.0155(2)
O1 0.0459(6) 0.0456(7) 0.0459(7) 0.0098(5) 0.0060(5) 0.0094(5)
N1 0.0416(7) 0.0402(7) 0.0342(7) 0.0065(6) 0.0060(6) 0.0088(5)
O3 0.0520(8) 0.0750(10) 0.0617(9) -0.0034(7) -0.0116(7) 0.0213(8)
O2 0.0529(8) 0.0789(10) 0.0760(10) 0.0297(7) 0.0235(7) 0.0231(8)
N2 0.0489(9) 0.0621(10) 0.0635(10) 0.0095(7) 0.0091(8) 0.0292(8)
C12 0.0319(8) 0.0488(9) 0.0399(9) 0.0013(7) 0.0035(6) 0.0129(7)
C25 0.0329(8) 0.0502(9) 0.0389(9) -0.0013(7) 0.0039(6) 0.0115(7)
C9 0.0488(9) 0.0345(8) 0.0345(8) 0.0065(7) 0.0058(7) 0.0093(6)
C30 0.0419(9) 0.0436(9) 0.0452(9) 0.0067(7) 0.0130(7) 0.0112(7)
C11 0.0414(8) 0.0488(9) 0.0392(9) 0.0049(7) 0.0085(7) 0.0124(7)
C10 0.0410(8) 0.0489(9) 0.0366(8) 0.0073(7) 0.0083(7) 0.0118(7)
C8 0.0498(9) 0.0383(8) 0.0386(9) 0.0068(7) 0.0038(7) 0.0097(7)
C35 0.0381(8) 0.0437(9) 0.0420(9) 0.0066(7) 0.0113(7) 0.0075(7)
C13 0.0318(8) 0.0513(10) 0.0466(10) 0.0025(7) 0.0050(7) 0.0136(8)
C1 0.0426(9) 0.0408(8) 0.0370(8) 0.0076(7) 0.0089(7) 0.0110(7)
C31 0.0391(8) 0.0544(10) 0.0477(10) 0.0052(7) 0.0120(7) 0.0200(8)
C20 0.0380(8) 0.0600(11) 0.0412(9) -0.0016(8) 0.0055(7) 0.0162(8)
C24 0.0426(9) 0.0495(10) 0.0440(9) 0.0010(7) 0.0058(7) 0.0100(8)
C4 0.0618(11) 0.0455(9) 0.0368(9) 0.0109(8) 0.0118(8) 0.0142(7)
C33 0.0535(10) 0.0493(10) 0.0453(10) 0.0044(8) 0.0135(8) 0.0009(8)
C34 0.0478(10) 0.0427(9) 0.0508(10) 0.0103(7) 0.0117(8) 0.0073(8)
C18 0.0378(9) 0.0585(11) 0.0529(11) 0.0070(8) 0.0037(8) 0.0200(9)
C26 0.0418(9) 0.0468(9) 0.0466(10) 0.0068(7) 0.0097(7) 0.0126(8)
C2 0.0475(10) 0.0638(11) 0.0471(10) 0.0152(8) 0.0161(8) 0.0218(9)
C32 0.0479(10) 0.0614(11) 0.0394(9) -0.0004(8) 0.0077(7) 0.0122(8)
C19 0.0450(10) 0.0689(12) 0.0467(10) 0.0055(9) 0.0015(8) 0.0252(9)
C7 0.0581(11) 0.0577(11) 0.0474(10) 0.0102(9) -0.0020(9) 0.0186(9)
C14 0.0448(10) 0.0656(12) 0.0502(11) 0.0111(9) 0.0084(8) 0.0144(9)
C3 0.0645(12) 0.0641(12) 0.0450(10) 0.0176(10) 0.0247(9) 0.0208(9)
C23 0.0479(10) 0.0560(11) 0.0522(11) 0.0032(8) 0.0124(8) 0.0054(9)
C5 0.0847(15) 0.0665(13) 0.0358(10) 0.0157(11) 0.0154(10) 0.0175(9)
C27 0.0569(11) 0.0531(11) 0.0453(10) 0.0035(9) 0.0044(8) 0.0033(8)
C21 0.0504(10) 0.0786(14) 0.0393(10) 0.0003(10) 0.0086(8) 0.0166(9)
C22 0.0550(11) 0.0717(13) 0.0453(10) -0.0013(10) 0.0161(9) 0.0043(9)
C29 0.0578(11) 0.0428(10) 0.0606(12) 0.0113(8) 0.0130(9) 0.0109(8)
C6 0.0800(15) 0.0715(14) 0.0390(10) 0.0136(11) -0.0008(10) 0.0218(9)
C17 0.0610(13) 0.0781(15) 0.0708(14) 0.0272(11) 0.0096(11) 0.0318(12)
C15 0.0544(12) 0.0766(15) 0.0666(14) 0.0222(11) 0.0154(10) 0.0123(11)
C28 0.0738(14) 0.0419(10) 0.0593(12) 0.0066(9) 0.0099(10) -0.0009(9)
C36 0.0653(14) 0.0874(17) 0.0727(15) 0.0004(12) -0.0036(12) 0.0434(13)
C16 0.0696(14) 0.0817(16) 0.0855(17) 0.0371(13) 0.0177(13) 0.0278(14)
C37 0.0603(13) 0.0760(16) 0.107(2) 0.0275(12) 0.0267(13) 0.0371(15)

loop_
_atom_type_symbol
_atom_type_scat_dispersion_real
_atom_type_scat_dispersion_imag
_atom_type_scat_Cromer_Mann_a1
_atom_type_scat_Cromer_Mann_a2
_atom_type_scat_Cromer_Mann_a3
_atom_type_scat_Cromer_Mann_a4
_atom_type_scat_Cromer_Mann_b1
_atom_type_scat_Cromer_Mann_b2
_atom_type_scat_Cromer_Mann_b3
_atom_type_scat_Cromer_Mann_b4
_atom_type_scat_Cromer_Mann_c
_atom_type_scat_source
_atom_type_scat_dispersion_source
H 0.00000 0.00000 0.49300 0.32291 0.14019 0.04081 10.51090 26.12570 3.14236 57.79970 0.0030380000826 'International Tables Volume C Table 6.1.1.4 (pp. 500-502)' 'Henke, Gullikson and Davis, At. Data and Nucl. Data Tables, 1993, 54, 2'
C 0.01920 0.00962 2.31000 1.02000 1.58860 0.86500 20.84390 10.20750 0.56870 51.65120 0.215599998832 'International Tables Volume C Table 6.1.1.4 (pp. 500-502)' 'Henke, Gullikson and Davis, At. Data and Nucl. Data Tables, 1993, 54, 2'
S 0.33537 0.55136 6.90530 5.20340 1.43790 1.58630 1.46790 22.21510 0.25360 56.17200 0.866900026798 'International Tables Volume C Table 6.1.1.4 (pp. 500-502)' 'Henke, Gullikson and Davis, At. Data and Nucl. Data Tables, 1993, 54, 2'
O 0.05239 0.03377 3.04850 2.28680 1.54630 0.86700 13.27710 5.70110 0.32390 32.90890 0.250800013542 'International Tables Volume C Table 6.1.1.4 (pp. 500-502)' 'Henke, Gullikson and Davis, At. Data and Nucl. Data Tables, 1993, 54, 2'
N 0.03256 0.01839 12.21260 3.13220 2.01250 1.16630 0.00570 9.89330 28.99750 0.58260 -11.5290002823 'International Tables Volume C Table 6.1.1.4 (pp. 500-502)' 'Henke, Gullikson and Davis, At. Data and Nucl. Data Tables, 1993, 54, 2'

loop_
_exptl_crystal_face_index_h
_exptl_crystal_face_index_k
_exptl_crystal_face_index_l
_exptl_crystal_face_perp_dist
-4 -2 7 0.0978
5 -3 3 0.0460
0 7 0 0.0701
-4 -4 6 0.0833
-2 -7 4 0.0777
1 -7 -1 0.1055
5 0 -7 0.0845
-3 7 -2 0.0594
7 -1 -4 0.0761
-6 5 -1 0.0501
5 1 3 0.0588
2 1 -8 0.0832
-4 -6 4 0.0755
-3 6 -5 0.0469
-5 3 -4 0.0262
-6 -2 1 0.0535
-5 -3 -2 0.0503

loop_
_geom_angle_atom_site_label_1
_geom_angle_atom_site_label_2
_geom_angle_atom_site_label_3
_geom_angle
_geom_angle_site_symmetry_1
_geom_angle_site_symmetry_3
_geom_angle_publ_flag
O3 S1 O1 109.25(9) . . ?
O2 S1 O1 103.37(9) . . ?
O2 S1 O3 119.23(10) . . ?
C26 S1 O1 104.26(8) . . ?
C26 S1 O3 109.02(10) . . ?
C26 S1 O2 110.56(9) . . ?
C8 O1 S1 120.48(11) . . ?
C1 N1 C9 118.13(15) . . ?
C36 N2 C31 115.30(19) . . ?
C37 N2 C31 115.31(17) . . ?
C37 N2 C36 110.5(2) . . ?
C11 C12 C25 122.78(16) . . ?
C13 C12 C25 119.88(16) . . ?
C13 C12 C11 117.33(16) . . ?
C20 C25 C12 119.28(17) . . ?
C24 C25 C12 123.10(16) . . ?
C24 C25 C20 117.56(17) . . ?
C8 C9 N1 119.76(16) . . ?
C4 C9 N1 123.15(16) . . ?
C4 C9 C8 117.08(16) . . ?
C31 C30 C35 119.35(16) . . ?
C29 C30 C35 119.10(17) . . ?
C29 C30 C31 121.50(18) . . ?
H11 C11 C12 116.78(9) . . ?
C10 C11 C12 126.44(16) . . ?
C10 C11 H11 116.78(11) . . ?
H10 C10 C11 117.18(11) . . ?
C1 C10 C11 125.64(17) . . ?
C1 C10 H10 117.18(10) . . ?
C9 C8 O1 117.53(15) . . ?
C7 C8 O1 119.75(17) . . ?
C7 C8 C9 122.49(18) . . ?
C34 C35 C30 119.13(16) . . ?
C26 C35 C30 116.98(16) . . ?
C26 C35 C34 123.88(17) . . ?
C18 C13 C12 119.89(17) . . ?
C14 C13 C12 122.87(17) . . ?
C14 C13 C18 117.20(18) . . ?
C10 C1 N1 115.60(15) . . ?
C2 C1 N1 122.60(16) . . ?
C2 C1 C10 121.69(16) . . ?
C30 C31 N2 118.34(17) . . ?
C32 C31 N2 122.97(18) . . ?
C32 C31 C30 118.67(17) . . ?
C19 C20 C25 119.71(18) . . ?
C21 C20 C25 118.90(19) . . ?
C21 C20 C19 121.38(18) . . ?
H24 C24 C25 119.42(10) . . ?
C23 C24 C25 121.16(19) . . ?
C23 C24 H24 119.42(13) . . ?
C3 C4 C9 116.68(16) . . ?
C5 C4 C9 119.91(19) . . ?
C5 C4 C3 123.41(19) . . ?
C34 C33 H33 119.08(12) . . ?
C32 C33 H33 119.08(11) . . ?
C32 C33 C34 121.84(18) . . ?
C33 C34 C35 119.59(18) . . ?
H34 C34 C35 120.21(11) . . ?
H34 C34 C33 120.21(12) . . ?
C19 C18 C13 119.34(18) . . ?
C17 C18 C13 118.9(2) . . ?
C17 C18 C19 121.71(19) . . ?
C35 C26 S1 121.74(14) . . ?
C27 C26 S1 115.92(15) . . ?
C27 C26 C35 122.25(18) . . ?
H2 C2 C1 120.43(10) . . ?
C3 C2 C1 119.14(18) . . ?
C3 C2 H2 120.43(12) . . ?
C33 C32 C31 121.22(18) . . ?
H32 C32 C31 119.39(12) . . ?
H32 C32 C33 119.39(11) . . ?
C18 C19 C20 121.81(18) . . ?
H19 C19 C20 119.10(11) . . ?
H19 C19 C18 119.10(11) . . ?
H7 C7 C8 120.44(13) . . ?
C6 C7 C8 119.1(2) . . ?
C6 C7 H7 120.44(12) . . ?
H14 C14 C13 119.27(11) . . ?
C15 C14 C13 121.5(2) . . ?
C15 C14 H14 119.27(14) . . ?
C2 C3 C4 120.17(18) . . ?
H3 C3 C4 119.92(11) . . ?
H3 C3 C2 119.92(12) . . ?
H23 C23 C24 119.53(13) . . ?
C22 C23 C24 120.9(2) . . ?
C22 C23 H23 119.53(13) . . ?
H5 C5 C4 119.82(13) . . ?
C6 C5 C4 120.4(2) . . ?
C6 C5 H5 119.82(12) . . ?
H27 C27 C26 120.14(12) . . ?
C28 C27 C26 119.73(19) . . ?
C28 C27 H27 120.14(12) . . ?
H21 C21 C20 119.40(12) . . ?
C22 C21 C20 121.2(2) . . ?
C22 C21 H21 119.40(12) . . ?
C21 C22 C23 120.21(19) . . ?
H22 C22 C23 119.89(13) . . ?
H22 C22 C21 119.89(12) . . ?
H29 C29 C30 119.23(12) . . ?
C28 C29 C30 121.53(19) . . ?
C28 C29 H29 119.23(12) . . ?
C5 C6 C7 120.93(19) . . ?
H6 C6 C7 119.53(12) . . ?
H6 C6 C5 119.53(12) . . ?
H17 C17 C18 119.32(13) . . ?
C16 C17 C18 121.4(2) . . ?
C16 C17 H17 119.32(14) . . ?
H15 C15 C14 119.54(14) . . ?
C16 C15 C14 120.9(2) . . ?
C16 C15 H15 119.54(14) . . ?
C29 C28 C27 120.27(19) . . ?
H28 C28 C27 119.86(12) . . ?
H28 C28 C29 119.86(12) . . ?
H36a C36 N2 109.5 . . ?
H36b C36 N2 109.5 . . ?
H36b C36 H36a 109.5 . . ?
H36c C36 N2 109.5 . . ?
H36c C36 H36a 109.5 . . ?
H36c C36 H36b 109.5 . . ?
C15 C16 C17 120.1(2) . . ?
H16 C16 C17 119.93(14) . . ?
H16 C16 C15 119.93(14) . . ?
H37a C37 N2 109.5 . . ?
H37b C37 N2 109.5 . . ?
H37b C37 H37a 109.5 . . ?
H37c C37 N2 109.5 . . ?
H37c C37 H37a 109.5 . . ?
H37c C37 H37b 109.5 . . ?

loop_
_geom_bond_atom_site_label_1
_geom_bond_atom_site_label_2
_geom_bond_distance
_geom_bond_site_symmetry_2
_geom_bond_publ_flag
S1 O1 1.5954(14) . ?
S1 O3 1.4270(15) . ?
S1 O2 1.4234(16) . ?
S1 C26 1.7657(19) . ?
O1 C8 1.415(2) . ?
N1 C9 1.360(2) . ?
N1 C1 1.322(2) . ?
N2 C31 1.418(2) . ?
N2 C36 1.458(3) . ?
N2 C37 1.462(3) . ?
C12 C25 1.416(2) . ?
C12 C11 1.476(2) . ?
C12 C13 1.416(3) . ?
C25 C20 1.442(2) . ?
C25 C24 1.429(3) . ?
C9 C8 1.415(3) . ?
C9 C4 1.418(3) . ?
C30 C35 1.428(3) . ?
C30 C31 1.443(2) . ?
C30 C29 1.414(3) . ?
C11 H11 0.9300 . ?
C11 C10 1.327(2) . ?
C10 H10 0.9300 . ?
C10 C1 1.471(2) . ?
C8 C7 1.365(3) . ?
C35 C34 1.419(2) . ?
C35 C26 1.428(2) . ?
C13 C18 1.435(3) . ?
C13 C14 1.432(3) . ?
C1 C2 1.423(2) . ?
C31 C32 1.367(3) . ?
C20 C19 1.388(3) . ?
C20 C21 1.426(3) . ?
C24 H24 0.9300 . ?
C24 C23 1.359(3) . ?
C4 C3 1.410(3) . ?
C4 C5 1.416(3) . ?
C33 H33 0.9300 . ?
C33 C34 1.361(3) . ?
C33 C32 1.400(3) . ?
C34 H34 0.9300 . ?
C18 C19 1.392(3) . ?
C18 C17 1.427(3) . ?
C26 C27 1.367(3) . ?
C2 H2 0.9300 . ?
C2 C3 1.358(3) . ?
C32 H32 0.9300 . ?
C19 H19 0.9300 . ?
C7 H7 0.9300 . ?
C7 C6 1.406(3) . ?
C14 H14 0.9300 . ?
C14 C15 1.354(3) . ?
C3 H3 0.9300 . ?
C23 H23 0.9300 . ?
C23 C22 1.414(3) . ?
C5 H5 0.9300 . ?
C5 C6 1.358(3) . ?
C27 H27 0.9300 . ?
C27 C28 1.401(3) . ?
C21 H21 0.9300 . ?
C21 C22 1.351(3) . ?
C22 H22 0.9300 . ?
C29 H29 0.9300 . ?
C29 C28 1.362(3) . ?
C6 H6 0.9300 . ?
C17 H17 0.9300 . ?
C17 C16 1.348(4) . ?
C15 H15 0.9300 . ?
C15 C16 1.407(4) . ?
C28 H28 0.9300 . ?
C36 H36a 0.9600 . ?
C36 H36b 0.9600 . ?
C36 H36c 0.9600 . ?
C16 H16 0.9300 . ?
C37 H37a 0.9600 . ?
C37 H37b 0.9600 . ?
C37 H37c 0.9600 . ?

loop_
_geom_torsion_atom_site_label_1
_geom_torsion_atom_site_label_2
_geom_torsion_atom_site_label_3
_geom_torsion_atom_site_label_4
_geom_torsion
_geom_torsion_site_symmetry_1
_geom_torsion_site_symmetry_2
_geom_torsion_site_symmetry_3
_geom_torsion_site_symmetry_4
_geom_torsion_publ_flag
S1 O1 C8 C9 112.55(13) . . . . ?
S1 O1 C8 C7 -72.79(15) . . . . ?
S1 C26 C35 C30 -176.85(14) . . . . ?
S1 C26 C35 C34 2.43(19) . . . . ?
S1 C26 C27 C28 174.57(16) . . . . ?
O1 C8 C9 N1 -7.51(18) . . . . ?
O1 C8 C9 C4 172.70(15) . . . . ?
O1 C8 C7 C6 -175.55(18) . . . . ?
N1 C9 C8 C7 177.99(16) . . . . ?
N1 C9 C4 C3 3.1(2) . . . . ?
N1 C9 C4 C5 -176.84(18) . . . . ?
N1 C1 C10 C11 176.39(16) . . . . ?
N1 C1 C2 C3 3.5(2) . . . . ?
N2 C31 C30 C35 177.28(16) . . . . ?
N2 C31 C30 C29 -5.3(2) . . . . ?
N2 C31 C32 C33 -178.09(18) . . . . ?
C12 C25 C20 C19 -0.13(19) . . . . ?
C12 C25 C20 C21 -179.37(16) . . . . ?
C12 C25 C24 C23 178.69(18) . . . . ?
C12 C11 C10 C1 169.45(17) . . . . ?
C12 C13 C18 C19 1.6(2) . . . . ?
C12 C13 C18 C17 -177.28(19) . . . . ?
C12 C13 C14 C15 177.2(2) . . . . ?
C25 C20 C19 C18 -1.6(2) . . . . ?
C25 C20 C21 C22 1.0(2) . . . . ?
C25 C24 C23 C22 0.2(2) . . . . ?
C9 C8 C7 C6 -1.2(2) . . . . ?
C9 C4 C3 C2 -0.7(2) . . . . ?
C9 C4 C5 C6 -1.2(2) . . . . ?
C30 C35 C34 C33 2.3(2) . . . . ?
C30 C35 C26 C27 -0.4(2) . . . . ?
C30 C31 C32 C33 3.7(2) . . . . ?
C30 C29 C28 C27 1.4(2) . . . . ?
C11 C10 C1 C2 -7.4(2) . . . . ?
C10 C1 C2 C3 -172.49(19) . . . . ?
C8 C7 C6 C5 3.1(2) . . . . ?
C35 C34 C33 C32 -3.2(2) . . . . ?
C35 C26 C27 C28 -2.1(2) . . . . ?
C13 C18 C19 C20 0.9(2) . . . . ?
C13 C18 C17 C16 -0.0(2) . . . . ?
C13 C14 C15 C16 0.0(3) . . . . ?
C1 C2 C3 C4 -2.4(2) . . . . ?
C31 C32 C33 C34 0.1(2) . . . . ?
C20 C19 C18 C17 179.8(2) . . . . ?
C20 C21 C22 C23 0.4(2) . . . . ?
C24 C23 C22 C21 -1.1(2) . . . . ?
C4 C5 C6 C7 -1.9(3) . . . . ?
C18 C17 C16 C15 -0.3(3) . . . . ?
C26 C27 C28 C29 1.6(2) . . . . ?
C14 C15 C16 C17 0.3(3) . . . . ?

loop_
_exptl_oxdiff_crystal_face_indexfrac_h
_exptl_oxdiff_crystal_face_indexfrac_k
_exptl_oxdiff_crystal_face_indexfrac_l
_exptl_oxdiff_crystal_face_x
_exptl_oxdiff_crystal_face_y
_exptl_oxdiff_crystal_face_z
-4.0000 -2.0001 6.9999 0.0279 0.1541 0.9581
5.0000 -2.9998 3.0000 0.8929 0.2598 -0.0421
-0.0000 6.9999 0.0000 -0.4308 0.8128 -0.2488
-4.0000 -4.0001 5.9999 0.1008 -0.1710 0.9475
-2.0000 -7.0000 3.9999 0.4083 -0.5732 0.7331
1.0000 -6.9999 -1.0000 0.4922 -0.8397 0.0883
5.0000 0.0001 -6.9999 0.2067 -0.3204 -0.9658
-3.0000 6.9998 -2.0000 -0.8658 0.4293 -0.1759
7.0000 -0.9998 -3.9999 0.6418 -0.0261 -0.8426
-6.0000 4.9998 -1.0000 -1.0272 0.0922 0.2132
5.0000 1.0001 3.0000 0.6467 0.7243 -0.1843
2.0000 1.0000 -7.9999 -0.2396 -0.4949 -0.8467
-4.0000 -6.0001 3.9999 0.1236 -0.5889 0.8551
-3.0000 5.9998 -5.0000 -0.9547 0.0346 -0.3855
-5.0000 2.9998 -4.0000 -0.9430 -0.3527 -0.0396
-6.0000 -2.0002 0.9999 -0.4961 -0.5349 0.6254
-5.0000 -3.0001 -2.0001 -0.4735 -0.8636 0.3371
